data_4332829
loop_
_publ_author_name
'Kumar, Muthiah Senthil'
'Upreti, Shailesh'
'Elias, Anil J.'

_publ_section_title
;
 Synthesis and Characterization of Novel Fluorophosphazene-Derived
 Cobaltacyclopentadienyl Metallacycles:&#x00A0; Reagents for Assembly of
 Aryl-Bridged Fluorophosphazenes
;
_journal_issue 19
_journal_name_full 'Inorganic Chemistry'
_journal_page_first 7835
_journal_page_last 7842
_journal_paper_doi 10.1021/ic0609204
_journal_volume 45
_journal_year 2006
_chemical_formula_moiety 'C41 H32 Co F10 N6 O2 P7'
_chemical_formula_sum 'C41 H32 Co F10 N6 O2 P7'
_chemical_formula_weight 1106.45
_chemical_name_systematic
; 
 ? 
;
_space_group_IT_number 2
_symmetry_cell_setting triclinic
_symmetry_space_group_name_Hall '-P 1'
_symmetry_space_group_name_H-M 'P -1'
_atom_sites_solution_hydrogens geom
_atom_sites_solution_primary direct
_atom_sites_solution_secondary difmap
_audit_creation_method SHELXL-97
_cell_angle_alpha 84.5950(10)
_cell_angle_beta 85.9960(10)
_cell_angle_gamma 70.9650(10)
_cell_formula_units_Z 2
_cell_length_a 11.7729(8)
_cell_length_b 12.2864(9)
_cell_length_c 16.5497(12)
_cell_measurement_reflns_used 5561
_cell_measurement_temperature 100(2)
_cell_measurement_theta_max 28.25
_cell_measurement_theta_min 2.23
_cell_volume 2251.0(3)
_computing_cell_refinement 'Bruker SMART'
_computing_data_collection 'Bruker SMART'
_computing_data_reduction 'Bruker SAINT'
_computing_molecular_graphics 'Bruker SHELXTL'
_computing_publication_material 'Bruker SHELXTL'
_computing_structure_refinement 'SHELXL-97 (Sheldrick, 1997)'
_computing_structure_solution 'SHELXS-97 (Sheldrick, 1990)'
_diffrn_ambient_temperature 100(2)
_diffrn_measured_fraction_theta_full 0.995
_diffrn_measured_fraction_theta_max 0.995
_diffrn_measurement_device_type 'CCD area detector'
_diffrn_measurement_method 'phi and omega scans'
_diffrn_radiation_monochromator graphite
_diffrn_radiation_source 'fine-focus sealed tube'
_diffrn_radiation_type MoK\a
_diffrn_radiation_wavelength 0.71073
_diffrn_reflns_av_R_equivalents 0.0224
_diffrn_reflns_av_sigmaI/netI 0.0280
_diffrn_reflns_limit_h_max 14
_diffrn_reflns_limit_h_min -14
_diffrn_reflns_limit_k_max 14
_diffrn_reflns_limit_k_min -14
_diffrn_reflns_limit_l_max 20
_diffrn_reflns_limit_l_min -20
_diffrn_reflns_number 22309
_diffrn_reflns_theta_full 25.50
_diffrn_reflns_theta_max 25.50
_diffrn_reflns_theta_min 1.24
_exptl_absorpt_coefficient_mu 0.717
_exptl_absorpt_correction_T_max 0.928
_exptl_absorpt_correction_T_min 0.890
_exptl_absorpt_correction_type multi-scan
_exptl_absorpt_process_details '(SADABS; Bruker, 2000)'
_exptl_crystal_colour red
_exptl_crystal_density_diffrn 1.632
_exptl_crystal_density_method 'not measured'
_exptl_crystal_description block
_exptl_crystal_F_000 1116
_exptl_crystal_size_max 0.314
_exptl_crystal_size_mid 0.131
_exptl_crystal_size_min 0.107
_refine_diff_density_max 0.508
_refine_diff_density_min -0.346
_refine_diff_density_rms 0.092
_refine_ls_extinction_method none
_refine_ls_goodness_of_fit_ref 1.103
_refine_ls_hydrogen_treatment constr
_refine_ls_matrix_type full
_refine_ls_number_parameters 643
_refine_ls_number_reflns 8332
_refine_ls_number_restraints 0
_refine_ls_restrained_S_all 1.103
_refine_ls_R_factor_all 0.0407
_refine_ls_R_factor_gt 0.0352
_refine_ls_shift/su_max 0.001
_refine_ls_shift/su_mean 0.000
_refine_ls_structure_factor_coef Fsqd
_refine_ls_weighting_details 'calc w=1/[\s^2^(Fo^2^)+(0.0551P)^2^+1.6645P] where P=(Fo^2^+2Fc^2^)/3'
_refine_ls_weighting_scheme calc
_refine_ls_wR_factor_gt 0.0949
_refine_ls_wR_factor_ref 0.1052
_reflns_number_gt 7420
_reflns_number_total 8332
_reflns_threshold_expression >2sigma(I)
_cod_data_source_file ic0609204sup1.cif
_cod_data_source_block 2
_cod_depositor_comments
;
The following automatic conversions were performed:

'_symmetry_cell_setting' value 'Triclinic' changed to 'triclinic'
according to /home/saulius/struct/CIF-dictionaries/cif_core.dic
dictionary named 'cif_core.dic' version 2.4.2 from 2011-04-26.

Automatic conversion script
Id: cif_fix_values 1891 2012-01-12 08:04:46Z andrius 
;
_cod_original_sg_symbol_H-M P-1
_cod_database_code 4332829

loop_
_symmetry_equiv_pos_as_xyz
'x, y, z'
'-x, -y, -z'

loop_
_atom_site_label
_atom_site_type_symbol
_atom_site_fract_x
_atom_site_fract_y
_atom_site_fract_z
_atom_site_U_iso_or_equiv
_atom_site_adp_type
_atom_site_occupancy
_atom_site_symmetry_multiplicity
_atom_site_calc_flag
_atom_site_refinement_flags
_atom_site_disorder_assembly
_atom_site_disorder_group
Co1 Co 0.49883(3) 0.25959(3) 0.182480(19) 0.01857(10) Uani 1 1 d . A .
P1 P 0.45114(6) 0.37885(5) 0.28114(4) 0.02126(14) Uani 1 1 d . . .
P2 P 0.72227(5) 0.35512(5) 0.11572(4) 0.02127(14) Uani 1 1 d . A .
P3 P 0.90844(6) 0.43681(6) 0.13909(4) 0.03000(17) Uani 1 1 d . . .
P4 P 0.90429(6) 0.34220(6) -0.00106(4) 0.02822(16) Uani 1 1 d . . .
P5 P 0.77066(6) -0.05265(5) 0.30445(4) 0.02428(15) Uani 1 1 d . A .
P6 P 0.96598(6) -0.10813(6) 0.40061(4) 0.02826(16) Uani 1 1 d . . .
P7 P 0.98585(7) -0.21451(6) 0.26196(5) 0.03687(19) Uani 1 1 d . . .
F1 F 0.60638(12) 0.45673(12) 0.09360(9) 0.0258(3) Uani 1 1 d . . .
F2 F 0.88376(16) 0.56763(15) 0.13833(11) 0.0437(4) Uani 1 1 d . . .
F3 F 1.00334(16) 0.39875(18) 0.20363(10) 0.0478(5) Uani 1 1 d . . .
F4 F 0.88232(14) 0.41720(15) -0.08186(9) 0.0362(4) Uani 1 1 d . . .
F5 F 0.99499(14) 0.23408(15) -0.03433(10) 0.0421(4) Uani 1 1 d . . .
F6 F 0.67775(14) -0.11188(13) 0.33846(11) 0.0370(4) Uani 1 1 d . . .
F7 F 0.96999(15) -0.17072(15) 0.48584(10) 0.0406(4) Uani 1 1 d . . .
F8 F 1.03760(15) -0.02955(15) 0.41819(10) 0.0391(4) Uani 1 1 d . . .
F9 F 0.99634(19) -0.34195(15) 0.26115(14) 0.0624(6) Uani 1 1 d . . .
F10 F 1.07195(17) -0.20870(19) 0.18972(12) 0.0601(6) Uani 1 1 d . . .
O1 O 0.6524(6) 0.0323(6) 0.0548(5) 0.0305(15) Uani 0.55 1 d P A 1
O1D O 0.5779(5) -0.0343(4) 0.0885(2) 0.0256(13) Uani 0.45 1 d P A 2
O2 O 0.4949(4) -0.0275(3) 0.09595(19) 0.0269(11) Uani 0.55 1 d P A 1
O2D O 0.6828(5) 0.0661(4) 0.0139(4) 0.0307(13) Uani 0.45 1 d P A 2
N1 N 0.7947(2) 0.40654(19) 0.17170(13) 0.0273(5) Uani 1 1 d . . .
N2 N 0.9711(2) 0.3937(2) 0.05601(14) 0.0336(5) Uani 1 1 d . . .
N3 N 0.78597(19) 0.31782(19) 0.02946(13) 0.0278(5) Uani 1 1 d . . .
N4 N 0.83481(19) -0.03443(18) 0.38158(13) 0.0276(5) Uani 1 1 d . . .
N5 N 1.0429(2) -0.1978(2) 0.34102(15) 0.0354(5) Uani 1 1 d . . .
N6 N 0.8556(2) -0.13690(19) 0.24196(14) 0.0323(5) Uani 1 1 d . . .
C1 C 0.7222(5) -0.0884(5) 0.0462(4) 0.0364(15) Uani 0.55 1 d P A 1
H1A H 0.7375 -0.1284 0.0990 0.055 Uiso 0.55 1 calc PR A 1
H1B H 0.7972 -0.0930 0.0176 0.055 Uiso 0.55 1 calc PR A 1
H1C H 0.6779 -0.1232 0.0163 0.055 Uiso 0.55 1 calc PR A 1
C1D C 0.6786(6) -0.1392(5) 0.0748(4) 0.0274(16) Uani 0.45 1 d P A 2
H1D1 H 0.7086 -0.1358 0.0195 0.041 Uiso 0.45 1 calc PR A 2
H1D2 H 0.6519 -0.2053 0.0853 0.041 Uiso 0.45 1 calc PR A 2
H1D3 H 0.7415 -0.1454 0.1107 0.041 Uiso 0.45 1 calc PR A 2
C2 C 0.5388(6) 0.0481(6) 0.0816(3) 0.0229(12) Uani 0.55 1 d P A 1
C2D C 0.5988(11) 0.0621(10) 0.0557(7) 0.025(2) Uani 0.45 1 d P A 2
C3 C 0.4830(3) 0.1700(2) 0.08606(17) 0.0359(7) Uani 1 1 d . . .
C4 C 0.4999(2) 0.2754(2) 0.05394(15) 0.0248(5) Uani 1 1 d . A .
H4 H 0.5669 0.2824 0.0176 0.030 Uiso 1 1 calc R . .
C5 C 0.4042(2) 0.3672(2) 0.08191(14) 0.0234(5) Uani 1 1 d . . .
H5 H 0.3931 0.4495 0.0696 0.028 Uiso 1 1 calc R A .
C6 C 0.3256(2) 0.3199(3) 0.13083(15) 0.0327(6) Uani 1 1 d . A .
H6 H 0.2504 0.3642 0.1582 0.039 Uiso 1 1 calc R . .
C7 C 0.3719(3) 0.2005(3) 0.13309(18) 0.0407(8) Uani 1 1 d . A .
H7 H 0.3339 0.1463 0.1607 0.049 Uiso 1 1 calc R . .
C8 C 0.6668(2) 0.2517(2) 0.17100(14) 0.0203(5) Uani 1 1 d . . .
C9 C 0.7439(2) 0.1520(2) 0.20382(14) 0.0219(5) Uani 1 1 d . A .
C10 C 0.6833(2) 0.0799(2) 0.25352(14) 0.0216(5) Uani 1 1 d . . .
C11 C 0.5615(2) 0.1220(2) 0.25693(14) 0.0208(5) Uani 1 1 d . A .
C12 C 0.8785(2) 0.1159(2) 0.19118(15) 0.0243(5) Uani 1 1 d . . .
C13 C 0.9320(2) 0.0650(3) 0.12116(18) 0.0377(7) Uani 1 1 d . A .
H13 H 0.8843 0.0547 0.0820 0.045 Uiso 1 1 calc R . .
C14 C 1.0551(3) 0.0294(3) 0.10856(19) 0.0447(8) Uani 1 1 d . . .
H14 H 1.0897 -0.0053 0.0613 0.054 Uiso 1 1 calc R A .
C15 C 1.1275(2) 0.0447(2) 0.16565(19) 0.0358(7) Uani 1 1 d . A .
H15 H 1.2106 0.0209 0.1570 0.043 Uiso 1 1 calc R . .
C16 C 1.0752(2) 0.0954(2) 0.23547(19) 0.0363(7) Uani 1 1 d . . .
H16 H 1.1234 0.1057 0.2743 0.044 Uiso 1 1 calc R A .
C17 C 0.9514(2) 0.1314(2) 0.24873(17) 0.0317(6) Uani 1 1 d . A .
H17 H 0.9170 0.1658 0.2961 0.038 Uiso 1 1 calc R . .
C18 C 0.4817(2) 0.0717(2) 0.31101(15) 0.0225(5) Uani 1 1 d . . .
C19 C 0.4621(2) 0.0972(2) 0.39163(16) 0.0264(5) Uani 1 1 d . A .
H19 H 0.5032 0.1410 0.4119 0.032 Uiso 1 1 calc R . .
C20 C 0.3818(2) 0.0581(2) 0.44302(17) 0.0313(6) Uani 1 1 d . . .
H20 H 0.3668 0.0793 0.4962 0.038 Uiso 1 1 calc R A .
C21 C 0.3250(2) -0.0116(2) 0.41487(17) 0.0332(6) Uani 1 1 d . A .
H21 H 0.2716 -0.0378 0.4489 0.040 Uiso 1 1 calc R . .
C22 C 0.3477(2) -0.0426(2) 0.33582(18) 0.0349(6) Uani 1 1 d . . .
H22 H 0.3113 -0.0917 0.3172 0.042 Uiso 1 1 calc R A .
C23 C 0.4244(2) -0.0007(2) 0.28388(16) 0.0283(6) Uani 1 1 d . A .
H23 H 0.4378 -0.0211 0.2305 0.034 Uiso 1 1 calc R . .
C24 C 0.5450(2) 0.3467(2) 0.37024(15) 0.0272(5) Uani 1 1 d . . .
C25 C 0.4941(3) 0.3479(2) 0.44929(16) 0.0337(6) Uani 1 1 d . . .
H25 H 0.4112 0.3660 0.4573 0.040 Uiso 1 1 calc R . .
C26 C 0.5667(3) 0.3221(3) 0.51582(17) 0.0408(7) Uani 1 1 d . . .
H26 H 0.5320 0.3223 0.5681 0.049 Uiso 1 1 calc R . .
C27 C 0.6892(3) 0.2963(2) 0.50518(18) 0.0409(7) Uani 1 1 d . . .
H27 H 0.7374 0.2784 0.5499 0.049 Uiso 1 1 calc R . .
C28 C 0.7400(3) 0.2973(3) 0.42772(18) 0.0400(7) Uani 1 1 d . . .
H28 H 0.8227 0.2819 0.4204 0.048 Uiso 1 1 calc R . .
C29 C 0.6693(3) 0.3210(2) 0.36043(17) 0.0329(6) Uani 1 1 d . . .
H29 H 0.7052 0.3197 0.3085 0.039 Uiso 1 1 calc R . .
C30 C 0.4460(2) 0.5253(2) 0.24448(14) 0.0230(5) Uani 1 1 d . . .
C31 C 0.5336(2) 0.5731(2) 0.26090(16) 0.0292(6) Uani 1 1 d . . .
H31 H 0.5945 0.5323 0.2956 0.035 Uiso 1 1 calc R . .
C32 C 0.5306(3) 0.6806(2) 0.22601(17) 0.0352(6) Uani 1 1 d . . .
H32 H 0.5893 0.7117 0.2376 0.042 Uiso 1 1 calc R . .
C33 C 0.4407(3) 0.7423(2) 0.17378(17) 0.0342(6) Uani 1 1 d . . .
H33 H 0.4402 0.8138 0.1493 0.041 Uiso 1 1 calc R . .
C34 C 0.3522(3) 0.6975(2) 0.15835(16) 0.0312(6) Uani 1 1 d . . .
H34 H 0.2912 0.7392 0.1239 0.037 Uiso 1 1 calc R . .
C35 C 0.3536(2) 0.5904(2) 0.19400(15) 0.0266(5) Uani 1 1 d . . .
H35 H 0.2923 0.5615 0.1843 0.032 Uiso 1 1 calc R . .
C36 C 0.2994(2) 0.4016(2) 0.32639(15) 0.0256(5) Uani 1 1 d . . .
C37 C 0.2418(3) 0.5012(2) 0.36631(17) 0.0355(6) Uani 1 1 d . . .
H37 H 0.2780 0.5582 0.3658 0.043 Uiso 1 1 calc R . .
C38 C 0.1314(3) 0.5162(3) 0.40669(18) 0.0422(7) Uani 1 1 d . . .
H38 H 0.0943 0.5824 0.4339 0.051 Uiso 1 1 calc R . .
C39 C 0.0763(3) 0.4322(3) 0.40652(18) 0.0387(7) Uani 1 1 d . . .
H39 H 0.0017 0.4426 0.4331 0.046 Uiso 1 1 calc R . .
C40 C 0.1322(2) 0.3329(2) 0.36686(16) 0.0314(6) Uani 1 1 d . . .
H40 H 0.0956 0.2763 0.3670 0.038 Uiso 1 1 calc R . .
C41 C 0.2433(2) 0.3183(2) 0.32684(15) 0.0261(5) Uani 1 1 d . . .
H41 H 0.2805 0.2517 0.3000 0.031 Uiso 1 1 calc R . .

loop_
_atom_site_aniso_label
_atom_site_aniso_U_11
_atom_site_aniso_U_22
_atom_site_aniso_U_33
_atom_site_aniso_U_23
_atom_site_aniso_U_13
_atom_site_aniso_U_12
Co1 0.01728(17) 0.01962(17) 0.02038(17) 0.00141(12) -0.00453(12) -0.00813(13)
P1 0.0228(3) 0.0200(3) 0.0220(3) 0.0001(2) -0.0018(2) -0.0085(2)
P2 0.0196(3) 0.0249(3) 0.0219(3) -0.0007(2) -0.0013(2) -0.0109(3)
P3 0.0290(4) 0.0394(4) 0.0293(4) 0.0029(3) -0.0065(3) -0.0220(3)
P4 0.0231(3) 0.0357(4) 0.0261(3) -0.0002(3) 0.0025(3) -0.0110(3)
P5 0.0235(3) 0.0209(3) 0.0277(3) 0.0012(3) -0.0069(3) -0.0059(3)
P6 0.0287(4) 0.0273(3) 0.0277(4) -0.0001(3) -0.0102(3) -0.0062(3)
P7 0.0357(4) 0.0284(4) 0.0388(4) -0.0111(3) -0.0107(3) 0.0045(3)
F1 0.0216(7) 0.0244(7) 0.0302(8) 0.0039(6) -0.0002(6) -0.0077(6)
F2 0.0519(11) 0.0424(10) 0.0497(10) -0.0053(8) 0.0022(8) -0.0329(9)
F3 0.0409(10) 0.0746(13) 0.0393(10) 0.0067(9) -0.0173(8) -0.0341(9)
F4 0.0303(8) 0.0503(10) 0.0271(8) 0.0044(7) 0.0017(6) -0.0142(7)
F5 0.0313(9) 0.0452(10) 0.0427(10) -0.0062(8) 0.0093(7) -0.0039(8)
F6 0.0281(8) 0.0255(8) 0.0560(10) 0.0111(7) -0.0093(7) -0.0089(7)
F7 0.0416(9) 0.0441(10) 0.0320(9) 0.0082(7) -0.0149(7) -0.0083(8)
F8 0.0407(9) 0.0425(10) 0.0385(9) -0.0052(7) -0.0130(7) -0.0163(8)
F9 0.0684(13) 0.0280(9) 0.0813(15) -0.0188(9) -0.0383(11) 0.0085(9)
F10 0.0439(11) 0.0741(14) 0.0434(11) -0.0186(10) 0.0015(9) 0.0101(10)
O1 0.027(3) 0.032(3) 0.034(3) -0.009(3) -0.004(3) -0.010(3)
O1D 0.022(3) 0.025(3) 0.029(2) -0.0024(18) 0.0010(18) -0.007(2)
O2 0.035(3) 0.0209(17) 0.0259(18) -0.0047(13) 0.0018(15) -0.0103(16)
O2D 0.025(3) 0.031(3) 0.035(3) -0.006(2) 0.007(2) -0.008(2)
N1 0.0323(12) 0.0337(12) 0.0223(11) -0.0014(9) -0.0018(9) -0.0194(10)
N2 0.0238(11) 0.0475(14) 0.0343(13) 0.0035(11) -0.0012(9) -0.0200(10)
N3 0.0277(11) 0.0349(12) 0.0252(11) -0.0036(9) 0.0000(9) -0.0159(10)
N4 0.0286(11) 0.0261(11) 0.0246(11) -0.0029(9) -0.0041(9) -0.0030(9)
N5 0.0263(12) 0.0321(13) 0.0412(14) -0.0025(10) -0.0113(10) 0.0014(10)
N6 0.0326(12) 0.0263(12) 0.0335(12) -0.0069(9) -0.0123(10) 0.0000(10)
C1 0.027(3) 0.036(3) 0.045(3) -0.018(3) -0.003(2) -0.004(2)
C1D 0.029(3) 0.027(3) 0.029(3) -0.002(3) -0.004(3) -0.013(3)
C2 0.024(3) 0.031(4) 0.017(2) -0.004(2) -0.008(2) -0.011(3)
C2D 0.025(6) 0.031(6) 0.025(4) -0.001(4) -0.008(5) -0.019(5)
C3 0.0491(18) 0.0255(14) 0.0364(15) -0.0024(11) -0.0291(14) -0.0106(13)
C4 0.0231(12) 0.0333(14) 0.0205(12) -0.0044(10) -0.0049(10) -0.0110(11)
C5 0.0234(12) 0.0243(12) 0.0213(12) 0.0031(10) -0.0054(10) -0.0066(10)
C6 0.0190(12) 0.0571(19) 0.0214(13) 0.0081(12) -0.0069(10) -0.0134(12)
C7 0.0509(18) 0.0531(19) 0.0345(15) 0.0202(14) -0.0281(14) -0.0403(16)
C8 0.0200(11) 0.0215(12) 0.0209(12) -0.0033(9) -0.0017(9) -0.0081(10)
C9 0.0213(12) 0.0231(12) 0.0226(12) -0.0062(10) -0.0033(9) -0.0074(10)
C10 0.0233(12) 0.0199(12) 0.0219(12) -0.0009(9) -0.0057(9) -0.0065(10)
C11 0.0245(12) 0.0191(12) 0.0204(12) -0.0003(9) -0.0075(9) -0.0081(10)
C12 0.0188(12) 0.0234(12) 0.0294(13) 0.0002(10) -0.0035(10) -0.0049(10)
C13 0.0239(14) 0.0512(18) 0.0378(16) -0.0130(14) -0.0060(12) -0.0083(13)
C14 0.0252(14) 0.062(2) 0.0399(17) -0.0160(15) 0.0031(12) -0.0018(14)
C15 0.0158(12) 0.0334(15) 0.0552(18) -0.0035(13) -0.0019(12) -0.0037(11)
C16 0.0212(13) 0.0322(15) 0.0547(18) -0.0106(13) -0.0110(12) -0.0037(11)
C17 0.0263(13) 0.0331(15) 0.0360(15) -0.0092(12) -0.0043(11) -0.0076(11)
C18 0.0216(12) 0.0204(12) 0.0258(13) 0.0051(10) -0.0073(10) -0.0077(10)
C19 0.0271(13) 0.0218(12) 0.0303(14) 0.0037(10) -0.0065(10) -0.0083(10)
C20 0.0314(14) 0.0309(14) 0.0276(14) 0.0065(11) -0.0013(11) -0.0067(12)
C21 0.0234(13) 0.0356(15) 0.0402(16) 0.0140(12) -0.0033(11) -0.0131(12)
C22 0.0322(15) 0.0340(15) 0.0442(17) 0.0120(12) -0.0156(12) -0.0194(12)
C23 0.0326(14) 0.0281(13) 0.0279(13) 0.0065(11) -0.0104(11) -0.0154(11)
C24 0.0392(15) 0.0187(12) 0.0255(13) -0.0001(10) -0.0080(11) -0.0108(11)
C25 0.0462(17) 0.0294(14) 0.0279(14) 0.0008(11) -0.0041(12) -0.0157(13)
C26 0.068(2) 0.0351(16) 0.0228(14) -0.0008(12) -0.0078(14) -0.0200(15)
C27 0.0537(19) 0.0318(15) 0.0354(16) -0.0049(12) -0.0204(14) -0.0066(14)
C28 0.0408(17) 0.0385(16) 0.0393(17) -0.0083(13) -0.0158(13) -0.0063(13)
C29 0.0352(15) 0.0308(14) 0.0313(14) -0.0064(11) -0.0089(12) -0.0062(12)
C30 0.0286(13) 0.0188(12) 0.0218(12) -0.0030(9) 0.0033(10) -0.0085(10)
C31 0.0320(14) 0.0276(13) 0.0301(14) -0.0047(11) 0.0000(11) -0.0120(11)
C32 0.0414(16) 0.0319(15) 0.0399(16) -0.0086(12) 0.0050(13) -0.0217(13)
C33 0.0485(17) 0.0215(13) 0.0321(15) -0.0032(11) 0.0082(13) -0.0123(12)
C34 0.0368(15) 0.0258(13) 0.0277(14) 0.0008(11) 0.0022(11) -0.0068(11)
C35 0.0293(13) 0.0257(13) 0.0267(13) -0.0024(10) 0.0029(10) -0.0123(11)
C36 0.0252(13) 0.0271(13) 0.0227(12) 0.0037(10) 0.0010(10) -0.0080(11)
C37 0.0442(17) 0.0263(14) 0.0336(15) -0.0018(11) 0.0096(12) -0.0103(12)
C38 0.0489(18) 0.0312(15) 0.0379(16) -0.0007(12) 0.0163(14) -0.0056(13)
C39 0.0309(15) 0.0414(17) 0.0349(16) 0.0045(13) 0.0111(12) -0.0041(13)
C40 0.0280(14) 0.0386(15) 0.0280(14) 0.0055(11) -0.0017(11) -0.0132(12)
C41 0.0246(13) 0.0305(14) 0.0213(12) 0.0022(10) -0.0023(10) -0.0074(11)

loop_
_atom_type_symbol
_atom_type_description
_atom_type_scat_dispersion_real
_atom_type_scat_dispersion_imag
_atom_type_scat_source
C C 0.0033 0.0016 'International Tables Vol C Tables 4.2.6.8 and 6.1.1.4'
H H 0.0000 0.0000 'International Tables Vol C Tables 4.2.6.8 and 6.1.1.4'
N N 0.0061 0.0033 'International Tables Vol C Tables 4.2.6.8 and 6.1.1.4'
O O 0.0106 0.0060 'International Tables Vol C Tables 4.2.6.8 and 6.1.1.4'
F F 0.0171 0.0103 'International Tables Vol C Tables 4.2.6.8 and 6.1.1.4'
P P 0.1023 0.0942 'International Tables Vol C Tables 4.2.6.8 and 6.1.1.4'
Co Co 0.3494 0.9721 'International Tables Vol C Tables 4.2.6.8 and 6.1.1.4'

loop_
_geom_angle_atom_site_label_1
_geom_angle_atom_site_label_2
_geom_angle_atom_site_label_3
_geom_angle
C8 Co1 C11 83.14(10)
C8 Co1 C3 102.10(11)
C11 Co1 C3 95.33(10)
C8 Co1 C7 142.04(12)
C11 Co1 C7 94.98(10)
C3 Co1 C7 40.12(13)
C8 Co1 C4 86.43(10)
C11 Co1 C4 129.63(10)
C3 Co1 C4 39.63(11)
C7 Co1 C4 65.67(11)
C8 Co1 C6 147.19(10)
C11 Co1 C6 126.68(10)
C3 Co1 C6 65.62(12)
C7 Co1 C6 38.13(12)
C4 Co1 C6 64.52(10)
C8 Co1 C5 108.80(10)
C11 Co1 C5 158.85(10)
C3 Co1 C5 65.58(10)
C7 Co1 C5 64.74(10)
C4 Co1 C5 38.17(10)
C6 Co1 C5 38.54(9)
C8 Co1 P1 95.43(7)
C11 Co1 P1 93.58(7)
C3 Co1 P1 161.15(9)
C7 Co1 P1 122.50(10)
C4 Co1 P1 136.50(7)
C6 Co1 P1 95.80(8)
C5 Co1 P1 102.30(7)
C30 P1 C36 102.32(11)
C30 P1 C24 103.70(11)
C36 P1 C24 103.11(12)
C30 P1 Co1 112.22(8)
C36 P1 Co1 113.87(9)
C24 P1 Co1 119.69(9)
F1 P2 N1 105.61(10)
F1 P2 N3 103.89(10)
N1 P2 N3 115.65(11)
F1 P2 C8 103.67(10)
N1 P2 C8 111.70(11)
N3 P2 C8 114.74(11)
F3 P3 F2 97.83(11)
F3 P3 N1 109.60(11)
F2 P3 N1 109.85(11)
F3 P3 N2 108.15(12)
F2 P3 N2 109.22(12)
N1 P3 N2 119.92(12)
F5 P4 F4 97.36(10)
F5 P4 N3 110.24(11)
F4 P4 N3 109.04(11)
F5 P4 N2 108.28(12)
F4 P4 N2 109.13(11)
N3 P4 N2 120.35(12)
F6 P5 N6 105.49(12)
F6 P5 N4 105.79(11)
N6 P5 N4 115.45(12)
F6 P5 C10 104.73(10)
N6 P5 C10 111.19(12)
N4 P5 C10 113.13(11)
F8 P6 F7 97.26(10)
F8 P6 N4 109.94(11)
F7 P6 N4 110.16(11)
F8 P6 N5 108.65(12)
F7 P6 N5 107.81(12)
N4 P6 N5 120.50(12)
F10 P7 F9 97.89(13)
F10 P7 N6 110.09(12)
F9 P7 N6 109.87(12)
F10 P7 N5 108.57(13)
F9 P7 N5 108.74(12)
N6 P7 N5 119.50(12)
C2 O1 C1 113.5(6)
C2D O1D C1D 112.9(7)
P3 N1 P2 121.88(14)
P4 N2 P3 119.07(14)
P4 N3 P2 121.67(14)
P6 N4 P5 121.86(14)
P6 N5 P7 119.49(14)
P7 N6 P5 122.32(14)
O1D C1D H1D1 109.5
O1D C1D H1D2 109.5
H1D1 C1D H1D2 109.5
O1D C1D H1D3 109.5
H1D1 C1D H1D3 109.5
H1D2 C1D H1D3 109.5
O2 C2 O1 124.8(6)
O2 C2 C3 128.7(6)
O1 C2 C3 106.5(6)
O2D C2D O1D 126.2(10)
O2D C2D C3 128.4(9)
O1D C2D C3 105.5(9)
C4 C3 C7 106.6(2)
C4 C3 C2 139.5(4)
C7 C3 C2 113.8(4)
C4 C3 C2D 108.5(5)
C7 C3 C2D 144.9(5)
C4 C3 Co1 71.87(14)
C7 C3 Co1 71.05(16)
C2 C3 Co1 124.0(2)
C2D C3 Co1 119.9(3)
C5 C4 C3 108.7(2)
C5 C4 Co1 72.36(14)
C3 C4 Co1 68.50(15)
C5 C4 H4 125.6
C3 C4 H4 125.6
Co1 C4 H4 125.6
C4 C5 C6 107.7(2)
C4 C5 Co1 69.47(14)
C6 C5 Co1 70.16(14)
C4 C5 H5 126.2
C6 C5 H5 126.2
Co1 C5 H5 126.2
C7 C6 C5 108.8(3)
C7 C6 Co1 69.47(15)
C5 C6 Co1 71.30(14)
C7 C6 H6 125.6
C5 C6 H6 125.6
Co1 C6 H6 125.6
C6 C7 C3 108.2(2)
C6 C7 Co1 72.40(16)
C3 C7 Co1 68.84(15)
C6 C7 H7 125.9
C3 C7 H7 125.9
Co1 C7 H7 125.9
C9 C8 P2 120.32(18)
C9 C8 Co1 113.99(17)
P2 C8 Co1 125.45(13)
C8 C9 C10 113.4(2)
C8 C9 C12 124.4(2)
C10 C9 C12 122.2(2)
C11 C10 C9 115.4(2)
C11 C10 P5 124.82(19)
C9 C10 P5 119.77(18)
C10 C11 C18 124.9(2)
C10 C11 Co1 112.52(17)
C18 C11 Co1 122.59(17)
C13 C12 C17 118.7(2)
C13 C12 C9 119.6(2)
C17 C12 C9 121.7(2)
C14 C13 C12 120.9(3)
C14 C13 H13 119.5
C12 C13 H13 119.5
C13 C14 C15 120.4(3)
C13 C14 H14 119.8
C15 C14 H14 119.8
C16 C15 C14 119.1(2)
C16 C15 H15 120.4
C14 C15 H15 120.4
C15 C16 C17 120.8(3)
C15 C16 H16 119.6
C17 C16 H16 119.6
C16 C17 C12 120.0(3)
C16 C17 H17 120.0
C12 C17 H17 120.0
C19 C18 C23 117.8(2)
C19 C18 C11 119.4(2)
C23 C18 C11 122.8(2)
C18 C19 C20 121.2(2)
C18 C19 H19 119.4
C20 C19 H19 119.4
C21 C20 C19 119.9(3)
C21 C20 H20 120.0
C19 C20 H20 120.0
C20 C21 C22 119.7(2)
C20 C21 H21 120.2
C22 C21 H21 120.2
C21 C22 C23 120.4(3)
C21 C22 H22 119.8
C23 C22 H22 119.8
C22 C23 C18 120.7(3)
C22 C23 H23 119.6
C18 C23 H23 119.6
C29 C24 C25 118.3(2)
C29 C24 P1 120.5(2)
C25 C24 P1 121.3(2)
C26 C25 C24 120.4(3)
C26 C25 H25 119.8
C24 C25 H25 119.8
C27 C26 C25 120.7(3)
C27 C26 H26 119.7
C25 C26 H26 119.7
C26 C27 C28 119.4(3)
C26 C27 H27 120.3
C28 C27 H27 120.3
C27 C28 C29 120.8(3)
C27 C28 H28 119.6
C29 C28 H28 119.6
C28 C29 C24 120.4(3)
C28 C29 H29 119.8
C24 C29 H29 119.8
C31 C30 C35 118.3(2)
C31 C30 P1 123.1(2)
C35 C30 P1 118.47(19)
C32 C31 C30 120.6(3)
C32 C31 H31 119.7
C30 C31 H31 119.7
C31 C32 C33 120.4(3)
C31 C32 H32 119.8
C33 C32 H32 119.8
C34 C33 C32 119.8(3)
C34 C33 H33 120.1
C32 C33 H33 120.1
C33 C34 C35 120.2(3)
C33 C34 H34 119.9
C35 C34 H34 119.9
C34 C35 C30 120.7(2)
C34 C35 H35 119.7
C30 C35 H35 119.7
C41 C36 C37 118.8(2)
C41 C36 P1 121.5(2)
C37 C36 P1 119.6(2)
C38 C37 C36 120.8(3)
C38 C37 H37 119.6
C36 C37 H37 119.6
C37 C38 C39 119.8(3)
C37 C38 H38 120.1
C39 C38 H38 120.1
C40 C39 C38 120.1(3)
C40 C39 H39 120.0
C38 C39 H39 120.0
C39 C40 C41 119.7(3)
C39 C40 H40 120.1
C41 C40 H40 120.1
C36 C41 C40 120.8(3)
C36 C41 H41 119.6
C40 C41 H41 119.6

loop_
_geom_bond_atom_site_label_1
_geom_bond_atom_site_label_2
_geom_bond_distance
Co1 C8 1.945(2)
Co1 C11 1.960(2)
Co1 C3 2.073(3)
Co1 C7 2.102(3)
Co1 C4 2.117(2)
Co1 C6 2.140(2)
Co1 C5 2.155(2)
Co1 P1 2.2168(7)
P1 C30 1.828(2)
P1 C36 1.832(3)
P1 C24 1.840(3)
P2 F1 1.5578(15)
P2 N1 1.598(2)
P2 N3 1.600(2)
P2 C8 1.765(2)
P3 F3 1.5296(17)
P3 F2 1.5362(18)
P3 N1 1.553(2)
P3 N2 1.567(2)
P4 F5 1.5293(18)
P4 F4 1.5378(16)
P4 N3 1.559(2)
P4 N2 1.566(2)
P5 F6 1.5489(16)
P5 N6 1.589(2)
P5 N4 1.597(2)
P5 C10 1.786(2)
P6 F8 1.5317(17)
P6 F7 1.5377(17)
P6 N4 1.551(2)
P6 N5 1.561(2)
P7 F10 1.524(2)
P7 F9 1.531(2)
P7 N6 1.558(2)
P7 N5 1.571(2)
O1 C2 1.337(7)
O1 C1 1.458(8)
O1D C2D 1.345(13)
O1D C1D 1.463(8)
O2 C2 1.201(8)
O2D C2D 1.179(14)
C1 H1A 0.9600
C1 H1B 0.9600
C1 H1C 0.9600
C1D H1D1 0.9600
C1D H1D2 0.9600
C1D H1D3 0.9600
C2 C3 1.432(7)
C2D C3 1.649(12)
C3 C4 1.421(4)
C3 C7 1.432(5)
C4 C5 1.397(4)
C4 H4 0.9800
C5 C6 1.417(4)
C5 H5 0.9800
C6 C7 1.386(4)
C6 H6 0.9800
C7 H7 0.9800
C8 C9 1.355(3)
C9 C10 1.471(3)
C9 C12 1.504(3)
C10 C11 1.355(3)
C11 C18 1.491(3)
C12 C13 1.381(4)
C12 C17 1.391(4)
C13 C14 1.377(4)
C13 H13 0.9300
C14 C15 1.380(4)
C14 H14 0.9300
C15 C16 1.374(4)
C15 H15 0.9300
C16 C17 1.386(4)
C16 H16 0.9300
C17 H17 0.9300
C18 C19 1.386(4)
C18 C23 1.399(3)
C19 C20 1.398(4)
C19 H19 0.9300
C20 C21 1.375(4)
C20 H20 0.9300
C21 C22 1.381(4)
C21 H21 0.9300
C22 C23 1.389(4)
C22 H22 0.9300
C23 H23 0.9300
C24 C29 1.394(4)
C24 C25 1.400(4)
C25 C26 1.390(4)
C25 H25 0.9300
C26 C27 1.374(5)
C26 H26 0.9300
C27 C28 1.377(4)
C27 H27 0.9300
C28 C29 1.389(4)
C28 H28 0.9300
C29 H29 0.9300
C30 C31 1.395(4)
C30 C35 1.399(4)
C31 C32 1.381(4)
C31 H31 0.9300
C32 C33 1.387(4)
C32 H32 0.9300
C33 C34 1.375(4)
C33 H33 0.9300
C34 C35 1.387(4)
C34 H34 0.9300
C35 H35 0.9300
C36 C41 1.388(4)
C36 C37 1.393(4)
C37 C38 1.384(4)
C37 H37 0.9300
C38 C39 1.387(4)
C38 H38 0.9300
C39 C40 1.386(4)
C39 H39 0.9300
C40 C41 1.388(4)
C40 H40 0.9300
C41 H41 0.9300

loop_
_geom_torsion_atom_site_label_1
_geom_torsion_atom_site_label_2
_geom_torsion_atom_site_label_3
_geom_torsion_atom_site_label_4
_geom_torsion
C8 Co1 P1 C30 72.18(11)
C11 Co1 P1 C30 155.62(11)
C3 Co1 P1 C30 -86.3(3)
C7 Co1 P1 C30 -106.15(13)
C4 Co1 P1 C30 -18.36(14)
C6 Co1 P1 C30 -76.94(12)
C5 Co1 P1 C30 -38.43(11)
C8 Co1 P1 C36 -172.18(11)
C11 Co1 P1 C36 -88.74(11)
C3 Co1 P1 C36 29.4(3)
C7 Co1 P1 C36 9.49(13)
C4 Co1 P1 C36 97.29(13)
C6 Co1 P1 C36 38.71(11)
C5 Co1 P1 C36 77.21(11)
C8 Co1 P1 C24 -49.64(12)
C11 Co1 P1 C24 33.80(12)
C3 Co1 P1 C24 151.9(3)
C7 Co1 P1 C24 132.02(13)
C4 Co1 P1 C24 -140.18(14)
C6 Co1 P1 C24 161.24(12)
C5 Co1 P1 C24 -160.25(12)
F3 P3 N1 P2 -138.81(15)
F2 P3 N1 P2 114.80(16)
N2 P3 N1 P2 -12.9(2)
F1 P2 N1 P3 -104.67(16)
N3 P2 N1 P3 9.6(2)
C8 P2 N1 P3 143.28(15)
F5 P4 N2 P3 -136.74(15)
F4 P4 N2 P3 118.35(15)
N3 P4 N2 P3 -8.7(2)
F3 P3 N2 P4 138.71(15)
F2 P3 N2 P4 -115.86(16)
N1 P3 N2 P4 12.1(2)
F5 P4 N3 P2 133.06(15)
F4 P4 N3 P2 -121.18(15)
N2 P4 N3 P2 6.0(2)
F1 P2 N3 P4 109.16(16)
N1 P2 N3 P4 -6.1(2)
C8 P2 N3 P4 -138.37(15)
F8 P6 N4 P5 131.60(15)
F7 P6 N4 P5 -122.35(15)
N5 P6 N4 P5 4.1(2)
F6 P5 N4 P6 107.31(16)
N6 P5 N4 P6 -8.9(2)
C10 P5 N4 P6 -138.60(15)
F8 P6 N5 P7 -129.02(16)
F7 P6 N5 P7 126.59(16)
N4 P6 N5 P7 -1.0(2)
F10 P7 N5 P6 130.47(17)
F9 P7 N5 P6 -124.05(18)
N6 P7 N5 P6 3.1(2)
F10 P7 N6 P5 -135.29(17)
F9 P7 N6 P5 117.99(18)
N5 P7 N6 P5 -8.7(3)
F6 P5 N6 P7 -105.15(18)
N4 P5 N6 P7 11.2(2)
C10 P5 N6 P7 141.86(16)
C1 O1 C2 O2 -1.6(8)
C1 O1 C2 C3 -179.6(5)
C1D O1D C2D O2D 6.4(11)
C1D O1D C2D C3 -173.9(5)
O2 C2 C3 C4 -157.7(4)
O1 C2 C3 C4 20.1(6)
O2 C2 C3 C7 17.6(6)
O1 C2 C3 C7 -164.5(4)
O2 C2 C3 C2D -167.1(10)
O1 C2 C3 C2D 10.8(8)
O2 C2 C3 Co1 100.1(5)
O1 C2 C3 Co1 -82.1(5)
O2D C2D C3 C4 -0.8(10)
O1D C2D C3 C4 179.5(5)
O2D C2D C3 C7 -179.7(6)
O1D C2D C3 C7 0.6(10)
O2D C2D C3 C2 172.8(14)
O1D C2D C3 C2 -6.9(4)
O2D C2D C3 Co1 -80.1(10)
O1D C2D C3 Co1 100.2(5)
C8 Co1 C3 C4 -68.98(17)
C11 Co1 C3 C4 -153.09(16)
C7 Co1 C3 C4 115.5(2)
C6 Co1 C3 C4 78.85(16)
C5 Co1 C3 C4 36.36(15)
P1 Co1 C3 C4 89.0(3)
C8 Co1 C3 C7 175.52(16)
C11 Co1 C3 C7 91.42(17)
C4 Co1 C3 C7 -115.5(2)
C6 Co1 C3 C7 -36.64(16)
C5 Co1 C3 C7 -79.14(17)
P1 Co1 C3 C7 -26.4(3)
C8 Co1 C3 C2 69.1(5)
C11 Co1 C3 C2 -15.0(5)
C7 Co1 C3 C2 -106.4(5)
C4 Co1 C3 C2 138.1(5)
C6 Co1 C3 C2 -143.0(5)
C5 Co1 C3 C2 174.5(5)
P1 Co1 C3 C2 -132.8(4)
C8 Co1 C3 C2D 32.3(5)
C11 Co1 C3 C2D -51.8(5)
C7 Co1 C3 C2D -143.2(6)
C4 Co1 C3 C2D 101.3(6)
C6 Co1 C3 C2D -179.8(5)
C5 Co1 C3 C2D 137.7(5)
P1 Co1 C3 C2D -169.6(5)
C7 C3 C4 C5 1.5(3)
C2 C3 C4 C5 177.0(4)
C2D C3 C4 C5 -177.9(4)
Co1 C3 C4 C5 -61.49(17)
C7 C3 C4 Co1 62.98(17)
C2 C3 C4 Co1 -121.5(4)
C2D C3 C4 Co1 -116.4(4)
C8 Co1 C4 C5 -126.99(16)
C11 Co1 C4 C5 154.95(15)
C3 Co1 C4 C5 119.1(2)
C7 Co1 C4 C5 79.48(17)
C6 Co1 C4 C5 37.28(15)
P1 Co1 C4 C5 -32.86(19)
C8 Co1 C4 C3 113.87(17)
C11 Co1 C4 C3 35.8(2)
C7 Co1 C4 C3 -39.67(18)
C6 Co1 C4 C3 -81.87(18)
C5 Co1 C4 C3 -119.1(2)
P1 Co1 C4 C3 -152.01(14)
C3 C4 C5 C6 -0.9(3)
Co1 C4 C5 C6 -60.03(17)
C3 C4 C5 Co1 59.09(17)
C8 Co1 C5 C4 57.36(17)
C11 Co1 C5 C4 -64.7(3)
C3 Co1 C5 C4 -37.72(16)
C7 Co1 C5 C4 -82.13(18)
C6 Co1 C5 C4 -118.7(2)
P1 Co1 C5 C4 157.53(13)
C8 Co1 C5 C6 176.02(16)
C11 Co1 C5 C6 54.0(3)
C3 Co1 C5 C6 80.94(19)
C7 Co1 C5 C6 36.53(18)
C4 Co1 C5 C6 118.7(2)
P1 Co1 C5 C6 -83.81(16)
C4 C5 C6 C7 0.0(3)
Co1 C5 C6 C7 -59.59(18)
C4 C5 C6 Co1 59.59(17)
C8 Co1 C6 C7 112.4(2)
C11 Co1 C6 C7 -39.3(2)
C3 Co1 C6 C7 38.52(18)
C4 Co1 C6 C7 82.41(19)
C5 Co1 C6 C7 119.3(2)
P1 Co1 C6 C7 -138.19(16)
C8 Co1 C6 C5 -7.0(3)
C11 Co1 C6 C5 -158.66(15)
C3 Co1 C6 C5 -80.81(17)
C7 Co1 C6 C5 -119.3(2)
C4 Co1 C6 C5 -36.92(15)
P1 Co1 C6 C5 102.48(15)
C5 C6 C7 C3 0.9(3)
Co1 C6 C7 C3 -59.79(18)
C5 C6 C7 Co1 60.72(18)
C4 C3 C7 C6 -1.5(3)
C2 C3 C7 C6 -178.3(3)
C2D C3 C7 C6 177.4(6)
Co1 C3 C7 C6 62.05(19)
C4 C3 C7 Co1 -63.53(17)
C2 C3 C7 Co1 119.6(3)
C2D C3 C7 Co1 115.4(7)
C8 Co1 C7 C6 -125.4(2)
C11 Co1 C7 C6 149.32(17)
C3 Co1 C7 C6 -118.3(2)
C4 Co1 C7 C6 -79.13(17)
C5 Co1 C7 C6 -36.92(15)
P1 Co1 C7 C6 51.86(18)
C8 Co1 C7 C3 -7.1(2)
C11 Co1 C7 C3 -92.36(16)
C4 Co1 C7 C3 39.19(15)
C6 Co1 C7 C3 118.3(2)
C5 Co1 C7 C3 81.40(16)
P1 Co1 C7 C3 170.18(13)
F1 P2 C8 C9 -176.95(19)
N1 P2 C8 C9 -63.7(2)
N3 P2 C8 C9 70.5(2)
F1 P2 C8 Co1 9.07(17)
N1 P2 C8 Co1 122.34(15)
N3 P2 C8 Co1 -103.52(16)
C11 Co1 C8 C9 11.33(18)
C3 Co1 C8 C9 -82.68(19)
C7 Co1 C8 C9 -78.0(2)
C4 Co1 C8 C9 -119.30(19)
C6 Co1 C8 C9 -146.2(2)
C5 Co1 C8 C9 -150.73(17)
P1 Co1 C8 C9 104.30(17)
C11 Co1 C8 P2 -174.36(16)
C3 Co1 C8 P2 91.64(16)
C7 Co1 C8 P2 96.3(2)
C4 Co1 C8 P2 55.01(16)
C6 Co1 C8 P2 28.2(3)
C5 Co1 C8 P2 23.58(18)
P1 Co1 C8 P2 -81.39(14)
P2 C8 C9 C10 175.18(17)
Co1 C8 C9 C10 -10.2(3)
P2 C8 C9 C12 -5.3(3)
Co1 C8 C9 C12 169.33(18)
C8 C9 C10 C11 1.7(3)
C12 C9 C10 C11 -177.8(2)
C8 C9 C10 P5 -177.94(17)
C12 C9 C10 P5 2.5(3)
F6 P5 C10 C11 8.8(2)
N6 P5 C10 C11 122.3(2)
N4 P5 C10 C11 -105.9(2)
F6 P5 C10 C9 -171.55(18)
N6 P5 C10 C9 -58.1(2)
N4 P5 C10 C9 73.7(2)
C9 C10 C11 C18 -172.2(2)
P5 C10 C11 C18 7.4(4)
C9 C10 C11 Co1 7.4(3)
P5 C10 C11 Co1 -172.95(13)
C8 Co1 C11 C10 -10.13(18)
C3 Co1 C11 C10 91.46(19)
C7 Co1 C11 C10 131.7(2)
C4 Co1 C11 C10 69.4(2)
C6 Co1 C11 C10 154.88(17)
C5 Co1 C11 C10 115.9(3)
P1 Co1 C11 C10 -105.17(17)
C8 Co1 C11 C18 169.5(2)
C3 Co1 C11 C18 -88.9(2)
C7 Co1 C11 C18 -48.6(2)
C4 Co1 C11 C18 -110.9(2)
C6 Co1 C11 C18 -25.5(2)
C5 Co1 C11 C18 -64.4(4)
P1 Co1 C11 C18 74.46(19)
C8 C9 C12 C13 -81.5(3)
C10 C9 C12 C13 98.0(3)
C8 C9 C12 C17 99.2(3)
C10 C9 C12 C17 -81.4(3)
C17 C12 C13 C14 0.5(5)
C9 C12 C13 C14 -178.9(3)
C12 C13 C14 C15 -0.5(5)
C13 C14 C15 C16 0.3(5)
C14 C15 C16 C17 -0.2(5)
C15 C16 C17 C12 0.2(4)
C13 C12 C17 C16 -0.3(4)
C9 C12 C17 C16 179.0(3)
C10 C11 C18 C19 80.9(3)
Co1 C11 C18 C19 -98.7(2)
C10 C11 C18 C23 -99.3(3)
Co1 C11 C18 C23 81.1(3)
C23 C18 C19 C20 -4.1(4)
C11 C18 C19 C20 175.7(2)
C18 C19 C20 C21 3.2(4)
C19 C20 C21 C22 -0.1(4)
C20 C21 C22 C23 -2.1(4)
C21 C22 C23 C18 1.1(4)
C19 C18 C23 C22 1.9(4)
C11 C18 C23 C22 -177.9(2)
C30 P1 C24 C29 -75.3(2)
C36 P1 C24 C29 178.3(2)
Co1 P1 C24 C29 50.7(2)
C30 P1 C24 C25 104.4(2)
C36 P1 C24 C25 -2.0(2)
Co1 P1 C24 C25 -129.66(19)
C29 C24 C25 C26 -1.0(4)
P1 C24 C25 C26 179.3(2)
C24 C25 C26 C27 0.7(4)
C25 C26 C27 C28 0.6(4)
C26 C27 C28 C29 -1.7(5)
C27 C28 C29 C24 1.4(4)
C25 C24 C29 C28 0.0(4)
P1 C24 C29 C28 179.7(2)
C36 P1 C30 C31 130.4(2)
C24 P1 C30 C31 23.4(2)
Co1 P1 C30 C31 -107.2(2)
C36 P1 C30 C35 -53.1(2)
C24 P1 C30 C35 -160.1(2)
Co1 P1 C30 C35 69.3(2)
C35 C30 C31 C32 -2.0(4)
P1 C30 C31 C32 174.5(2)
C30 C31 C32 C33 -0.3(4)
C31 C32 C33 C34 1.7(4)
C32 C33 C34 C35 -0.8(4)
C33 C34 C35 C30 -1.5(4)
C31 C30 C35 C34 2.9(4)
P1 C30 C35 C34 -173.8(2)
C30 P1 C36 C41 148.7(2)
C24 P1 C36 C41 -103.8(2)
Co1 P1 C36 C41 27.4(2)
C30 P1 C36 C37 -35.8(2)
C24 P1 C36 C37 71.7(2)
Co1 P1 C36 C37 -157.11(19)
C41 C36 C37 C38 0.9(4)
P1 C36 C37 C38 -174.7(2)
C36 C37 C38 C39 -1.0(5)
C37 C38 C39 C40 0.8(5)
C38 C39 C40 C41 -0.5(4)
C37 C36 C41 C40 -0.6(4)
P1 C36 C41 C40 174.94(19)
C39 C40 C41 C36 0.4(4)
